data_7230750
loop_
_publ_author_name
'Seaton, Colin C.'
'Thomas, Rayan R.'
'Essifaow, Eman A. A.'
'Nauha, Elisa'
'Munshi, Tasnim'
'Scowen, Ian J.'

_publ_section_title
;
 Structural motifs in salts of sulfathiazole: implications for design of
 salt forms in pharmaceuticals APIs
;
_journal_issue 24
_journal_name_full CrystEngComm
_journal_page_first 3428
_journal_paper_doi 10.1039/C8CE00606G
_journal_volume 20
_journal_year 2018
_chemical_formula_sum 'C9 H10 B F4 N3 O2 S2'
_chemical_formula_weight 343.13
_chemical_name_systematic 'Sulfathiazoium tetrafluoroborate'
_space_group_IT_number 14
_space_group_name_Hall '-P 2ybc'
_space_group_name_H-M_alt 'P 1 21/c 1'
_symmetry_cell_setting monoclinic
_symmetry_space_group_name_Hall '-P 2ybc'
_symmetry_space_group_name_H-M 'P 1 21/c 1'
_atom_sites_solution_hydrogens geom
_atom_sites_solution_primary direct
_atom_sites_solution_secondary difmap
_audit_creation_method SHELXL-97
_audit_update_record
;
2016-08-15 deposited with the CCDC.
2018-05-29 downloaded from the CCDC.
;
_cell_angle_alpha 90.00
_cell_angle_beta 90.5700(10)
_cell_angle_gamma 90.00
_cell_formula_units_Z 4
_cell_length_a 8.0557(2)
_cell_length_b 9.9422(3)
_cell_length_c 17.2090(5)
_cell_measurement_reflns_used 9816
_cell_measurement_temperature 173(2)
_cell_measurement_theta_max 30.02
_cell_measurement_theta_min 2.37
_cell_volume 1378.22(7)
_computing_cell_refinement 'Bruker SMART'
_computing_data_collection 'Bruker SMART'
_computing_data_reduction 'Bruker SAINT'
_computing_molecular_graphics 'Bruker SHELXTL'
_computing_publication_material 'Bruker SHELXTL'
_computing_structure_refinement 'SHELXL-97 (Sheldrick, 1997)'
_computing_structure_solution 'SHELXS-97 (Sheldrick, 1990)'
_diffrn_ambient_temperature 173(2)
_diffrn_measured_fraction_theta_full 0.997
_diffrn_measured_fraction_theta_max 0.997
_diffrn_measurement_device_type 'CCD area detector'
_diffrn_measurement_method 'phi and omega scans'
_diffrn_radiation_monochromator graphite
_diffrn_radiation_source 'fine-focus sealed tube'
_diffrn_radiation_type MoK\a
_diffrn_radiation_wavelength 0.71073
_diffrn_reflns_av_R_equivalents 0.0309
_diffrn_reflns_av_sigmaI/netI 0.0154
_diffrn_reflns_limit_h_max 11
_diffrn_reflns_limit_h_min -11
_diffrn_reflns_limit_k_max 13
_diffrn_reflns_limit_k_min -13
_diffrn_reflns_limit_l_max 24
_diffrn_reflns_limit_l_min -22
_diffrn_reflns_number 36555
_diffrn_reflns_theta_full 30.06
_diffrn_reflns_theta_max 30.06
_diffrn_reflns_theta_min 2.53
_exptl_absorpt_coefficient_mu 0.438
_exptl_absorpt_correction_T_max 0.8299
_exptl_absorpt_correction_T_min 0.7942
_exptl_absorpt_correction_type multi-scan
_exptl_absorpt_process_details 'Bruker SAINT'
_exptl_crystal_colour colourless
_exptl_crystal_density_diffrn 1.654
_exptl_crystal_density_meas ?
_exptl_crystal_density_method 'not measured'
_exptl_crystal_description block
_exptl_crystal_F_000 696
_exptl_crystal_recrystallization_method 'Re-crystallisation from solvent: Methanol'
_exptl_crystal_size_max 0.55
_exptl_crystal_size_mid 0.45
_exptl_crystal_size_min 0.44
_refine_diff_density_max 0.556
_refine_diff_density_min -0.448
_refine_diff_density_rms 0.084
_refine_ls_extinction_method none
_refine_ls_goodness_of_fit_ref 1.096
_refine_ls_hydrogen_treatment mixed
_refine_ls_matrix_type full
_refine_ls_number_parameters 206
_refine_ls_number_reflns 4023
_refine_ls_number_restraints 0
_refine_ls_restrained_S_all 1.096
_refine_ls_R_factor_all 0.0422
_refine_ls_R_factor_gt 0.0369
_refine_ls_shift/su_max 0.002
_refine_ls_shift/su_mean 0.000
_refine_ls_structure_factor_coef Fsqd
_refine_ls_weighting_details 'calc w=1/[\s^2^(Fo^2^)+(0.0476P)^2^+0.9005P] where P=(Fo^2^+2Fc^2^)/3'
_refine_ls_weighting_scheme calc
_refine_ls_wR_factor_gt 0.0963
_refine_ls_wR_factor_ref 0.1008
_reflns_number_gt 3622
_reflns_number_total 4023
_reflns_threshold_expression >2sigma(I)
_cod_data_source_file c8ce00606g2.cif
_cod_data_source_block ee_sulfa_bf4_0m
_cod_depositor_comments
;
The following automatic conversions were performed:

'_symmetry_cell_setting' value 'Monoclinic' changed to 'monoclinic'
according to
/home/data/users/saulius/crontab/automatic-downloads/rss-feeds/RSC/lib/dictionaries/cif_core.dic
dictionary named 'cif_core.dic' version 2.4.2 from 2011-04-26.

'_exptl_crystal_density_meas' value 'not measured' was changed to '?'
- the value is perceived as not measured.

Automatic conversion script
Id: cif_fix_values 4973 2017-02-22 13:04:09Z antanas 

 Adding full bibliography for 7230749--7230753.cif.
;
_cod_original_sg_symbol_H-M P2(1)/c
_cod_database_code 7230750

loop_
_symmetry_equiv_pos_as_xyz
'x, y, z'
'-x, y+1/2, -z+1/2'
'-x, -y, -z'
'x, -y-1/2, z-1/2'

loop_
_atom_site_label
_atom_site_type_symbol
_atom_site_fract_x
_atom_site_fract_y
_atom_site_fract_z
_atom_site_U_iso_or_equiv
_atom_site_adp_type
_atom_site_occupancy
_atom_site_symmetry_multiplicity
_atom_site_calc_flag
_atom_site_refinement_flags
S1 S 0.20898(4) 0.31777(4) 0.216501(18) 0.01835(9) Uani 1 1 d .
S2 S 0.22985(8) 0.51812(4) 0.06746(2) 0.04331(15) Uani 1 1 d .
O1 O 0.11296(12) 0.44110(12) 0.22023(6) 0.0261(2) Uani 1 1 d .
O2 O 0.15135(14) 0.20891(13) 0.26434(6) 0.0299(3) Uani 1 1 d .
N1 N 0.22350(14) 0.26062(12) 0.13062(6) 0.0183(2) Uani 1 1 d .
N2 N 0.24694(19) 0.29633(13) -0.00155(7) 0.0259(3) Uani 1 1 d .
N3 N 0.87665(14) 0.47488(13) 0.33905(7) 0.0181(2) Uani 1 1 d .
C1 C 0.41105(15) 0.36030(14) 0.24910(7) 0.0173(2) Uani 1 1 d .
C2 C 0.42047(17) 0.43733(17) 0.31628(9) 0.0270(3) Uani 1 1 d .
H2 H 0.3220 0.4658 0.3414 0.032 Uiso 1 1 calc R
C3 C 0.57442(18) 0.47222(17) 0.34637(9) 0.0272(3) Uani 1 1 d .
H3 H 0.5831 0.5234 0.3928 0.033 Uiso 1 1 calc R
C4 C 0.71513(15) 0.43151(14) 0.30785(8) 0.0175(2) Uani 1 1 d .
C5 C 0.70779(17) 0.35322(17) 0.24188(9) 0.0257(3) Uani 1 1 d .
H5 H 0.8066 0.3246 0.2172 0.031 Uiso 1 1 calc R
C6 C 0.55285(18) 0.31678(17) 0.21198(9) 0.0260(3) Uani 1 1 d .
H6 H 0.5446 0.2627 0.1666 0.031 Uiso 1 1 calc R
C7 C 0.23281(17) 0.34461(14) 0.07045(8) 0.0187(2) Uani 1 1 d .
C8 C 0.2564(3) 0.39114(18) -0.05980(9) 0.0385(4) Uani 1 1 d .
H8 H 0.2653 0.3696 -0.1134 0.046 Uiso 1 1 calc R
C9 C 0.2517(4) 0.51604(19) -0.03253(11) 0.0521(6) Uani 1 1 d .
H9 H 0.2594 0.5943 -0.0639 0.063 Uiso 1 1 calc R
B1 B 0.2135(2) 0.87700(16) 0.96900(9) 0.0210(3) Uani 1 1 d .
F11 F 0.13885(13) 0.85132(12) 0.89807(6) 0.0368(2) Uani 1 1 d .
F12 F 0.37545(12) 0.83359(11) 0.96791(6) 0.0356(2) Uani 1 1 d .
F13 F 0.20928(16) 1.01508(10) 0.98447(7) 0.0422(3) Uani 1 1 d .
F14 F 0.12722(13) 0.81143(9) 1.02814(5) 0.0296(2) Uani 1 1 d .
H31N H 0.955(3) 0.467(2) 0.3028(13) 0.032(5) Uiso 1 1 d .
H32N H 0.871(2) 0.558(2) 0.3537(12) 0.025(5) Uiso 1 1 d .
H33N H 0.901(2) 0.425(2) 0.3794(12) 0.024(5) Uiso 1 1 d .
H2N H 0.249(3) 0.216(3) -0.0118(13) 0.041(6) Uiso 1 1 d .

loop_
_atom_site_aniso_label
_atom_site_aniso_U_11
_atom_site_aniso_U_22
_atom_site_aniso_U_33
_atom_site_aniso_U_23
_atom_site_aniso_U_13
_atom_site_aniso_U_12
S1 0.01446(15) 0.02658(18) 0.01404(15) -0.00132(11) 0.00098(10) -0.00369(11)
S2 0.0930(4) 0.01615(19) 0.0209(2) -0.00275(14) 0.0060(2) -0.0022(2)
O1 0.0187(4) 0.0379(6) 0.0217(5) -0.0058(4) 0.0022(4) 0.0059(4)
O2 0.0309(6) 0.0409(7) 0.0180(5) 0.0057(4) 0.0007(4) -0.0155(5)
N1 0.0204(5) 0.0198(5) 0.0145(5) -0.0005(4) -0.0013(4) -0.0036(4)
N2 0.0470(8) 0.0158(6) 0.0147(5) -0.0021(4) -0.0009(5) -0.0030(5)
N3 0.0156(5) 0.0228(6) 0.0159(5) -0.0030(4) -0.0008(4) -0.0006(4)
C1 0.0141(5) 0.0219(6) 0.0160(5) -0.0031(5) 0.0002(4) -0.0018(4)
C2 0.0158(6) 0.0379(8) 0.0273(7) -0.0166(6) 0.0033(5) 0.0002(5)
C3 0.0190(6) 0.0382(8) 0.0243(7) -0.0179(6) 0.0015(5) -0.0006(6)
C4 0.0149(5) 0.0204(6) 0.0171(6) -0.0033(5) -0.0003(4) -0.0013(4)
C5 0.0155(6) 0.0380(8) 0.0237(7) -0.0143(6) 0.0031(5) -0.0005(5)
C6 0.0182(6) 0.0385(8) 0.0215(6) -0.0164(6) 0.0024(5) -0.0028(6)
C7 0.0228(6) 0.0170(6) 0.0164(6) -0.0019(5) -0.0011(5) -0.0032(5)
C8 0.0766(13) 0.0235(8) 0.0156(7) 0.0014(6) 0.0015(7) -0.0034(8)
C9 0.114(2) 0.0205(8) 0.0216(8) 0.0039(6) 0.0068(10) -0.0030(10)
B1 0.0265(7) 0.0163(7) 0.0201(7) 0.0008(5) 0.0033(5) -0.0004(6)
F11 0.0381(5) 0.0479(6) 0.0243(5) 0.0020(4) -0.0069(4) -0.0046(5)
F12 0.0256(5) 0.0419(6) 0.0392(6) 0.0020(4) 0.0008(4) 0.0042(4)
F13 0.0628(7) 0.0149(4) 0.0492(7) -0.0019(4) 0.0189(5) -0.0025(4)
F14 0.0401(5) 0.0237(4) 0.0254(4) 0.0030(3) 0.0097(4) -0.0046(4)

loop_
_atom_type_symbol
_atom_type_description
_atom_type_scat_dispersion_real
_atom_type_scat_dispersion_imag
_atom_type_scat_source
C C 0.0033 0.0016 'International Tables Vol C Tables 4.2.6.8 and 6.1.1.4'
H H 0.0000 0.0000 'International Tables Vol C Tables 4.2.6.8 and 6.1.1.4'
N N 0.0061 0.0033 'International Tables Vol C Tables 4.2.6.8 and 6.1.1.4'
O O 0.0106 0.0060 'International Tables Vol C Tables 4.2.6.8 and 6.1.1.4'
S S 0.1246 0.1234 'International Tables Vol C Tables 4.2.6.8 and 6.1.1.4'
B B 0.0013 0.0007 'International Tables Vol C Tables 4.2.6.8 and 6.1.1.4'
F F 0.0171 0.0103 'International Tables Vol C Tables 4.2.6.8 and 6.1.1.4'

loop_
_geom_angle_atom_site_label_1
_geom_angle_atom_site_label_2
_geom_angle_atom_site_label_3
_geom_angle
O2 S1 O1 115.77(7)
O2 S1 N1 106.88(7)
O1 S1 N1 112.79(6)
O2 S1 C1 107.43(7)
O1 S1 C1 105.86(7)
N1 S1 C1 107.74(6)
C7 S2 C9 90.93(8)
C7 N1 S1 120.25(10)
C7 N2 C8 115.78(13)
C7 N2 H2N 123.6(16)
C8 N2 H2N 120.6(16)
C4 N3 H31N 110.3(13)
C4 N3 H32N 109.9(13)
H31N N3 H32N 109.0(19)
C4 N3 H33N 108.2(13)
H31N N3 H33N 110.6(18)
H32N N3 H33N 108.8(18)
C6 C1 C2 121.23(12)
C6 C1 S1 122.72(10)
C2 C1 S1 116.02(10)
C3 C2 C1 119.43(12)
C3 C2 H2 120.3
C1 C2 H2 120.3
C4 C3 C2 118.98(13)
C4 C3 H3 120.5
C2 C3 H3 120.5
C5 C4 C3 122.22(12)
C5 C4 N3 119.89(12)
C3 C4 N3 117.89(12)
C4 C5 C6 118.84(12)
C4 C5 H5 120.6
C6 C5 H5 120.6
C1 C6 C5 119.27(13)
C1 C6 H6 120.4
C5 C6 H6 120.4
N1 C7 N2 120.12(13)
N1 C7 S2 130.43(10)
N2 C7 S2 109.45(10)
C9 C8 N2 112.36(15)
C9 C8 H8 123.8
N2 C8 H8 123.8
C8 C9 S2 111.46(13)
C8 C9 H9 124.3
S2 C9 H9 124.3
F12 B1 F11 109.60(13)
F12 B1 F13 109.62(13)
F11 B1 F13 109.80(13)
F12 B1 F14 110.01(13)
F11 B1 F14 109.99(13)
F13 B1 F14 107.78(12)

loop_
_geom_bond_atom_site_label_1
_geom_bond_atom_site_label_2
_geom_bond_distance
S1 O2 1.4395(11)
S1 O1 1.4515(12)
S1 N1 1.5888(12)
S1 C1 1.7678(13)
S2 C7 1.7260(14)
S2 C9 1.7316(19)
N1 C7 1.3328(17)
N2 C7 1.3347(17)
N2 C8 1.379(2)
N2 H2N 0.82(3)
N3 C4 1.4674(16)
N3 H31N 0.89(2)
N3 H32N 0.87(2)
N3 H33N 0.87(2)
C1 C6 1.3837(18)
C1 C2 1.3883(19)
C2 C3 1.3834(19)
C2 H2 0.9500
C3 C4 1.3795(18)
C3 H3 0.9500
C4 C5 1.3773(18)
C5 C6 1.3933(19)
C5 H5 0.9500
C6 H6 0.9500
C8 C9 1.328(2)
C8 H8 0.9500
C9 H9 0.9500
B1 F12 1.3742(19)
B1 F11 1.3794(19)
B1 F13 1.3989(18)
B1 F14 1.3994(17)
